data_7251404
loop_
_publ_author_name
'Li, Linjie'
'Shang, Yunyi'
'Gao, Yujia'
'Zhang, Yanfeng'
'Xu, Chao'
'Zhang, Qichun'
'Wang, Hui'

_publ_section_title
;
 Metal-free and visible photons for the dehydrogenative N-N coupling of
 amines: Powerful methods to optoelectronic materials
;
_journal_name_full 'Green Chemistry'
_journal_paper_doi 10.1039/D5GC04907E
_journal_year 2026
_chemical_formula_moiety 'C24 H12 Br4 N2'
_chemical_formula_sum 'C24 H12 Br4 N2'
_chemical_formula_weight 648.00
_chemical_name_systematic 2a
_space_group_crystal_system orthorhombic
_space_group_IT_number 61
_space_group_name_Hall '-P 2ac 2ab'
_space_group_name_H-M_alt 'P b c a'
_atom_sites_solution_hydrogens geom
_atom_sites_solution_primary dual
_audit_creation_date 2025-08-11
_audit_creation_method
;
Olex2 1.5
(compiled 2025.07.13 svn.rb7424aed for OlexSys, GUI svn.r7314)
;
_audit_update_record
;
2025-09-16 deposited with the CCDC.	2025-12-02 downloaded from the CCDC.
;
_cell_angle_alpha 90
_cell_angle_beta 90
_cell_angle_gamma 90
_cell_formula_units_Z 8
_cell_length_a 10.5240(3)
_cell_length_b 15.0537(5)
_cell_length_c 27.8000(8)
_cell_measurement_reflns_used 9732
_cell_measurement_temperature 230.15
_cell_measurement_theta_max 68.25
_cell_measurement_theta_min 3.34
_cell_volume 4404.2(2)
_computing_cell_refinement 'SAINT V8.40A (Bruker, 2019)'
_computing_data_reduction 'SAINT V8.40A (Bruker, 2019)'
_computing_molecular_graphics 'Olex2 1.5 (Dolomanov et al., 2009)'
_computing_publication_material 'Olex2 1.5 (Dolomanov et al., 2009)'
_computing_structure_refinement 'SHELXL 2019/2 (Sheldrick, 2015)'
_computing_structure_solution 'SHELXT 2018/2 (Sheldrick, 2018)'
_diffrn_ambient_temperature 230.15
_diffrn_measured_fraction_theta_full 0.992
_diffrn_measured_fraction_theta_max 0.992
_diffrn_measurement_device_type 'Bruker APEX-II CCD'
_diffrn_measurement_method '\f and \w scans'
_diffrn_radiation_type CuK\a
_diffrn_radiation_wavelength 1.54178
_diffrn_reflns_av_R_equivalents 0.0471
_diffrn_reflns_av_unetI/netI 0.0178
_diffrn_reflns_Laue_measured_fraction_full 0.992
_diffrn_reflns_Laue_measured_fraction_max 0.992
_diffrn_reflns_limit_h_max 12
_diffrn_reflns_limit_h_min -11
_diffrn_reflns_limit_k_max 18
_diffrn_reflns_limit_k_min -18
_diffrn_reflns_limit_l_max 33
_diffrn_reflns_limit_l_min -33
_diffrn_reflns_number 63304
_diffrn_reflns_point_group_measured_fraction_full 0.992
_diffrn_reflns_point_group_measured_fraction_max 0.992
_diffrn_reflns_theta_full 67.679
_diffrn_reflns_theta_max 68.313
_diffrn_reflns_theta_min 3.179
_diffrn_source_current 50.0
_diffrn_source_power 2.5
_diffrn_source_voltage 50.0
_diffrn_standards_number 0
_exptl_absorpt_coefficient_mu 9.030
_exptl_absorpt_correction_T_max 0.7531
_exptl_absorpt_correction_T_min 0.4687
_exptl_absorpt_correction_type multi-scan
_exptl_absorpt_process_details
;
SADABS-2016/2 (Bruker,2016/2) was used for absorption correction.
wR2(int) was 0.1132 before and 0.0646 after correction.
The Ratio of minimum to maximum transmission is 0.6224.
The \l/2 correction factor is Not present.
;
_exptl_crystal_colour 'clear light colourless'
_exptl_crystal_colour_lustre clear
_exptl_crystal_colour_modifier light
_exptl_crystal_colour_primary colourless
_exptl_crystal_density_diffrn 1.955
_exptl_crystal_description block
_exptl_crystal_F_000 2480
_exptl_crystal_recrystallization_method 'Re-crystallisation from solvent: n-hexane /DCM (2:1, v/v)'
_exptl_crystal_size_max 0.3
_exptl_crystal_size_mid 0.2
_exptl_crystal_size_min 0.1
_refine_diff_density_max 1.352
_refine_diff_density_min -1.590
_refine_diff_density_rms 0.104
_refine_ls_extinction_method none
_refine_ls_goodness_of_fit_ref 1.107
_refine_ls_hydrogen_treatment constr
_refine_ls_matrix_type full
_refine_ls_number_parameters 271
_refine_ls_number_reflns 4001
_refine_ls_number_restraints 0
_refine_ls_restrained_S_all 1.107
_refine_ls_R_factor_all 0.0359
_refine_ls_R_factor_gt 0.0351
_refine_ls_shift/su_max 0.001
_refine_ls_shift/su_mean 0.000
_refine_ls_structure_factor_coef Fsqd
_refine_ls_weighting_details 'w=1/[\s^2^(Fo^2^)+(0.0366P)^2^+11.0320P] where P=(Fo^2^+2Fc^2^)/3'
_refine_ls_weighting_scheme calc
_refine_ls_wR_factor_gt 0.0845
_refine_ls_wR_factor_ref 0.0851
_reflns_Friedel_coverage 0.000
_reflns_number_gt 3906
_reflns_number_total 4001
_reflns_threshold_expression 'I > 2\s(I)'
_cod_data_source_file d5gc04907e2.cif
_cod_data_source_block s_pl
_cod_original_sg_symbol_H-M Pbca
_cod_database_code 7251404
_shelx_shelxl_version_number 2019/2
_shelx_space_group_comment
;
The symmetry employed for this shelxl refinement is uniquely defined
by the following loop, which should always be used as a source of
symmetry information in preference to the above space-group names.
They are only intended as comments.
;
_shelx_estimated_absorpt_t_max 0.465
_shelx_estimated_absorpt_t_min 0.173
_olex2_refinement_description
;
1. Fixed Uiso
 At 1.2 times of:
  All C(H) groups
2.a Aromatic/amide H refined with riding coordinates:
 C1(H1), C2(H2), C7(H7), C8(H8), C9(H9), C10(H10), C13(H13), C14(H14),
 C17(H17), C20(H20), C22(H22), C23(H23)
;
_olex2_submission_special_instructions 'No special instructions were received'

loop_
_space_group_symop_operation_xyz
'x, y, z'
'-x+1/2, -y, z+1/2'
'x+1/2, -y+1/2, -z'
'-x, y+1/2, -z+1/2'
'-x, -y, -z'
'x-1/2, y, -z-1/2'
'-x-1/2, y-1/2, z'
'x, -y-1/2, z-1/2'

loop_
_atom_site_label
_atom_site_type_symbol
_atom_site_fract_x
_atom_site_fract_y
_atom_site_fract_z
_atom_site_U_iso_or_equiv
_atom_site_adp_type
_atom_site_occupancy
_atom_site_site_symmetry_order
_atom_site_calc_flag
_atom_site_refinement_flags_posn
_atom_site_refinement_flags_adp
_atom_site_refinement_flags_occupancy
_atom_site_disorder_assembly
_atom_site_disorder_group
Br1 Br 0.63061(4) -0.12272(2) 0.12786(2) 0.03652(12) Uani 1 1 d . . . . .
Br2 Br 1.16891(3) 0.21396(2) 0.27855(2) 0.03902(12) Uani 1 1 d . . . . .
Br3 Br 0.20702(4) 0.11884(3) 0.45589(2) 0.04888(14) Uani 1 1 d . . . . .
Br4 Br 0.61787(4) -0.36987(3) 0.50029(2) 0.04151(13) Uani 1 1 d . . . . .
N1 N 0.6807(3) -0.04735(19) 0.37576(9) 0.0286(6) Uani 1 1 d . . . . .
N2 N 0.7466(3) -0.03415(19) 0.33341(9) 0.0303(6) Uani 1 1 d . . . . .
C1 C 0.4001(3) -0.0091(2) 0.44580(12) 0.0294(7) Uani 1 1 d . . . . .
H1 H 0.356644 -0.038782 0.470599 0.035 Uiso 1 1 calc R U . . .
C2 C 0.7473(4) -0.2676(2) 0.42964(12) 0.0325(7) Uani 1 1 d . . . . .
H2 H 0.804301 -0.315652 0.429658 0.039 Uiso 1 1 calc R U . . .
C3 C 0.5733(3) 0.0018(2) 0.38862(11) 0.0260(6) Uani 1 1 d . . . . .
C4 C 0.3590(3) 0.0721(2) 0.42862(13) 0.0330(8) Uani 1 1 d . . . . .
C5 C 0.8684(3) 0.0369(2) 0.27861(11) 0.0214(6) Uani 1 1 d . . . . .
C6 C 0.5765(3) -0.1274(2) 0.43247(11) 0.0243(6) Uani 1 1 d . . . . .
C7 C 0.6051(3) -0.1184(2) 0.27664(12) 0.0289(7) Uani 1 1 d . . . . .
H7 H 0.555281 -0.145418 0.300581 0.035 Uiso 1 1 calc R U . . .
C8 C 0.9132(3) 0.0732(2) 0.36243(12) 0.0325(7) Uani 1 1 d . . . . .
H8 H 0.896256 0.065844 0.395391 0.039 Uiso 1 1 calc R U . . .
C9 C 0.5563(3) -0.2003(2) 0.46253(11) 0.0274(7) Uani 1 1 d . . . . .
H9 H 0.486580 -0.202440 0.483610 0.033 Uiso 1 1 calc R U . . .
C10 C 0.9652(3) 0.0936(2) 0.26337(11) 0.0243(6) Uani 1 1 d . . . . .
H10 H 0.983544 0.100672 0.230503 0.029 Uiso 1 1 calc R U . . .
C11 C 0.8447(3) 0.0273(2) 0.32799(11) 0.0252(6) Uani 1 1 d . . . . .
C12 C 0.6601(3) -0.0948(2) 0.19366(11) 0.0249(6) Uani 1 1 d . . . . .
C13 C 0.5321(4) 0.0835(2) 0.37195(12) 0.0327(8) Uani 1 1 d . . . . .
H13 H 0.576632 0.114293 0.347864 0.039 Uiso 1 1 calc R U . . .
C14 C 0.7571(3) -0.0370(2) 0.20497(11) 0.0235(6) Uani 1 1 d . . . . .
H14 H 0.807048 -0.010708 0.180818 0.028 Uiso 1 1 calc R U . . .
C15 C 0.5088(3) -0.0452(2) 0.42478(11) 0.0252(6) Uani 1 1 d . . . . .
C16 C 0.7028(3) -0.0608(2) 0.28842(11) 0.0240(6) Uani 1 1 d . . . . .
C17 C 1.0075(3) 0.1302(2) 0.34668(13) 0.0333(8) Uani 1 1 d . . . . .
H17 H 1.054762 0.163227 0.369120 0.040 Uiso 1 1 calc R U . . .
C18 C 0.6423(3) -0.2686(2) 0.46013(11) 0.0289(7) Uani 1 1 d . . . . .
C19 C 0.7788(3) -0.01900(19) 0.25340(11) 0.0218(6) Uani 1 1 d . . . . .
C20 C 0.4211(4) 0.1184(2) 0.39249(14) 0.0370(8) Uani 1 1 d . . . . .
H20 H 0.388826 0.173135 0.381757 0.044 Uiso 1 1 calc R U . . .
C21 C 0.6823(3) -0.1272(2) 0.40121(11) 0.0262(7) Uani 1 1 d . . . . .
C22 C 0.7681(3) -0.1962(2) 0.39931(12) 0.0326(7) Uani 1 1 d . . . . .
H22 H 0.837987 -0.194765 0.378260 0.039 Uiso 1 1 calc R U . . .
C23 C 0.5836(3) -0.1348(2) 0.22833(12) 0.0276(7) Uani 1 1 d . . . . .
H23 H 0.517365 -0.172975 0.218928 0.033 Uiso 1 1 calc R U . . .
C24 C 1.0328(3) 0.1389(2) 0.29776(13) 0.0280(7) Uani 1 1 d . . . . .

loop_
_atom_site_aniso_label
_atom_site_aniso_U_11
_atom_site_aniso_U_22
_atom_site_aniso_U_33
_atom_site_aniso_U_23
_atom_site_aniso_U_13
_atom_site_aniso_U_12
Br1 0.0501(2) 0.0352(2) 0.02424(19) -0.00627(14) -0.00632(15) -0.00611(16)
Br2 0.0275(2) 0.02732(19) 0.0623(3) 0.00387(16) -0.00359(17) -0.00673(14)
Br3 0.0376(2) 0.0591(3) 0.0500(3) -0.0193(2) -0.01222(18) 0.02021(19)
Br4 0.0508(3) 0.0417(2) 0.0320(2) 0.01441(16) -0.00601(16) 0.00217(17)
N1 0.0329(15) 0.0339(15) 0.0190(12) 0.0035(11) 0.0079(11) -0.0007(12)
N2 0.0366(15) 0.0385(15) 0.0160(12) -0.0009(11) 0.0061(11) -0.0117(13)
C1 0.0253(16) 0.0374(18) 0.0254(15) -0.0032(14) -0.0023(13) -0.0002(14)
C2 0.0326(17) 0.0349(18) 0.0299(17) -0.0019(14) -0.0014(14) 0.0058(15)
C3 0.0303(16) 0.0296(16) 0.0182(14) -0.0022(12) -0.0024(12) -0.0045(13)
C4 0.0286(17) 0.0371(19) 0.0335(18) -0.0117(15) -0.0083(14) 0.0050(15)
C5 0.0226(14) 0.0211(14) 0.0206(14) -0.0005(11) 0.0006(11) 0.0018(12)
C6 0.0242(15) 0.0312(17) 0.0176(14) -0.0008(12) 0.0005(12) 0.0001(13)
C7 0.0305(17) 0.0296(17) 0.0266(17) 0.0004(13) 0.0064(13) -0.0058(13)
C8 0.0384(18) 0.0368(19) 0.0224(16) -0.0040(14) -0.0015(14) -0.0022(15)
C9 0.0265(16) 0.0378(18) 0.0179(14) 0.0009(13) 0.0023(12) -0.0015(14)
C10 0.0259(15) 0.0216(14) 0.0253(15) 0.0018(12) 0.0016(12) -0.0007(12)
C11 0.0266(15) 0.0263(15) 0.0227(15) 0.0000(12) 0.0025(12) -0.0002(13)
C12 0.0316(16) 0.0208(14) 0.0224(15) -0.0021(12) -0.0010(13) 0.0013(13)
C13 0.0425(19) 0.0309(17) 0.0246(16) 0.0017(13) -0.0094(14) -0.0070(15)
C14 0.0275(15) 0.0233(15) 0.0198(14) -0.0001(11) 0.0029(12) 0.0006(13)
C15 0.0260(15) 0.0310(16) 0.0188(14) -0.0003(12) -0.0020(12) -0.0012(13)
C16 0.0272(15) 0.0252(15) 0.0196(14) -0.0008(12) 0.0025(12) -0.0008(13)
C17 0.0343(18) 0.0321(17) 0.0335(18) -0.0071(14) -0.0096(15) -0.0027(14)
C18 0.0335(17) 0.0345(17) 0.0188(14) 0.0026(13) -0.0045(13) -0.0006(14)
C19 0.0251(15) 0.0203(14) 0.0201(14) 0.0004(12) 0.0033(12) 0.0003(12)
C20 0.045(2) 0.0277(17) 0.0381(19) -0.0037(14) -0.0185(17) 0.0009(15)
C21 0.0261(16) 0.0344(17) 0.0181(14) 0.0010(12) 0.0022(12) -0.0033(13)
C22 0.0303(17) 0.0404(19) 0.0269(16) -0.0036(14) 0.0066(14) 0.0022(15)
C23 0.0267(16) 0.0237(15) 0.0324(17) -0.0018(13) -0.0016(14) -0.0040(13)
C24 0.0257(16) 0.0205(14) 0.0378(18) 0.0020(13) -0.0011(14) 0.0005(13)

loop_
_atom_type_symbol
_atom_type_description
_atom_type_scat_dispersion_real
_atom_type_scat_dispersion_imag
_atom_type_scat_source
C C 0.0181 0.0091 'International Tables Vol C Tables 4.2.6.8 and 6.1.1.4'
H H 0.0000 0.0000 'International Tables Vol C Tables 4.2.6.8 and 6.1.1.4'
Br Br -0.6763 1.2805 'International Tables Vol C Tables 4.2.6.8 and 6.1.1.4'
N N 0.0311 0.0180 'International Tables Vol C Tables 4.2.6.8 and 6.1.1.4'

loop_
_geom_angle_atom_site_label_1
_geom_angle_atom_site_label_2
_geom_angle_atom_site_label_3
_geom_angle
_geom_angle_site_symmetry_1
_geom_angle_site_symmetry_3
_geom_angle_publ_flag
N2 N1 C3 123.3(3) . . ?
N2 N1 C21 123.4(3) . . ?
C21 N1 C3 109.6(3) . . ?
N1 N2 C11 124.0(3) . . ?
N1 N2 C16 123.9(3) . . ?
C16 N2 C11 109.9(2) . . ?
C4 C1 H1 121.4 . . ?
C4 C1 C15 117.2(3) . . ?
C15 C1 H1 121.4 . . ?
C18 C2 H2 119.8 . . ?
C22 C2 H2 119.8 . . ?
C22 C2 C18 120.3(3) . . ?
N1 C3 C15 107.9(3) . . ?
C13 C3 N1 129.7(3) . . ?
C13 C3 C15 122.4(3) . . ?
C1 C4 Br3 116.9(3) . . ?
C1 C4 C20 123.2(3) . . ?
C20 C4 Br3 119.9(3) . . ?
C10 C5 C11 119.4(3) . . ?
C10 C5 C19 133.3(3) . . ?
C11 C5 C19 107.3(3) . . ?
C9 C6 C15 133.4(3) . . ?
C9 C6 C21 119.3(3) . . ?
C21 C6 C15 107.2(3) . . ?
C16 C7 H7 121.2 . . ?
C16 C7 C23 117.6(3) . . ?
C23 C7 H7 121.2 . . ?
C11 C8 H8 121.2 . . ?
C11 C8 C17 117.7(3) . . ?
C17 C8 H8 121.2 . . ?
C6 C9 H9 121.3 . . ?
C18 C9 C6 117.4(3) . . ?
C18 C9 H9 121.3 . . ?
C5 C10 H10 121.0 . . ?
C24 C10 C5 118.1(3) . . ?
C24 C10 H10 121.0 . . ?
N2 C11 C5 107.8(3) . . ?
C8 C11 N2 130.0(3) . . ?
C8 C11 C5 122.2(3) . . ?
C14 C12 Br1 118.7(2) . . ?
C14 C12 C23 122.9(3) . . ?
C23 C12 Br1 118.4(2) . . ?
C3 C13 H13 121.4 . . ?
C3 C13 C20 117.3(3) . . ?
C20 C13 H13 121.4 . . ?
C12 C14 H14 121.1 . . ?
C12 C14 C19 117.7(3) . . ?
C19 C14 H14 121.1 . . ?
C1 C15 C3 120.0(3) . . ?
C1 C15 C6 132.6(3) . . ?
C3 C15 C6 107.4(3) . . ?
N2 C16 C19 107.7(3) . . ?
C7 C16 N2 129.7(3) . . ?
C7 C16 C19 122.6(3) . . ?
C8 C17 H17 119.8 . . ?
C8 C17 C24 120.3(3) . . ?
C24 C17 H17 119.8 . . ?
C2 C18 Br4 118.2(3) . . ?
C9 C18 Br4 118.8(3) . . ?
C9 C18 C2 123.0(3) . . ?
C14 C19 C5 133.6(3) . . ?
C14 C19 C16 119.2(3) . . ?
C16 C19 C5 107.2(3) . . ?
C4 C20 C13 120.0(3) . . ?
C4 C20 H20 120.0 . . ?
C13 C20 H20 120.0 . . ?
N1 C21 C6 107.7(3) . . ?
C22 C21 N1 129.6(3) . . ?
C22 C21 C6 122.6(3) . . ?
C2 C22 H22 121.4 . . ?
C21 C22 C2 117.3(3) . . ?
C21 C22 H22 121.4 . . ?
C7 C23 C12 119.9(3) . . ?
C7 C23 H23 120.0 . . ?
C12 C23 H23 120.0 . . ?
C10 C24 Br2 119.3(3) . . ?
C10 C24 C17 122.3(3) . . ?
C17 C24 Br2 118.3(3) . . ?

loop_
_geom_bond_atom_site_label_1
_geom_bond_atom_site_label_2
_geom_bond_distance
_geom_bond_site_symmetry_2
_geom_bond_publ_flag
Br1 C12 1.903(3) . ?
Br2 C24 1.901(3) . ?
Br3 C4 1.905(4) . ?
Br4 C18 1.907(3) . ?
N1 N2 1.381(4) . ?
N1 C3 1.397(4) . ?
N1 C21 1.395(4) . ?
N2 C11 1.394(4) . ?
N2 C16 1.392(4) . ?
C1 H1 0.9400 . ?
C1 C4 1.382(5) . ?
C1 C15 1.395(5) . ?
C2 H2 0.9400 . ?
C2 C18 1.393(5) . ?
C2 C22 1.384(5) . ?
C3 C13 1.384(5) . ?
C3 C15 1.404(4) . ?
C4 C20 1.386(6) . ?
C5 C10 1.395(4) . ?
C5 C11 1.403(4) . ?
C5 C19 1.445(4) . ?
C6 C9 1.395(5) . ?
C6 C15 1.443(5) . ?
C6 C21 1.412(4) . ?
C7 H7 0.9400 . ?
C7 C16 1.384(5) . ?
C7 C23 1.384(5) . ?
C8 H8 0.9400 . ?
C8 C11 1.383(5) . ?
C8 C17 1.384(5) . ?
C9 H9 0.9400 . ?
C9 C18 1.372(5) . ?
C10 H10 0.9400 . ?
C10 C24 1.373(5) . ?
C12 C14 1.378(5) . ?
C12 C23 1.393(5) . ?
C13 H13 0.9400 . ?
C13 C20 1.402(6) . ?
C14 H14 0.9400 . ?
C14 C19 1.392(4) . ?
C16 C19 1.409(4) . ?
C17 H17 0.9400 . ?
C17 C24 1.392(5) . ?
C20 H20 0.9400 . ?
C21 C22 1.377(5) . ?
C22 H22 0.9400 . ?
C23 H23 0.9400 . ?

loop_
_geom_torsion_atom_site_label_1
_geom_torsion_atom_site_label_2
_geom_torsion_atom_site_label_3
_geom_torsion_atom_site_label_4
_geom_torsion
_geom_torsion_site_symmetry_1
_geom_torsion_site_symmetry_2
_geom_torsion_site_symmetry_3
_geom_torsion_site_symmetry_4
_geom_torsion_publ_flag
Br1 C12 C14 C19 -178.6(2) . . . . ?
Br1 C12 C23 C7 177.8(3) . . . . ?
Br3 C4 C20 C13 -179.2(2) . . . . ?
N1 N2 C11 C5 -166.5(3) . . . . ?
N1 N2 C11 C8 14.2(6) . . . . ?
N1 N2 C16 C7 -14.4(6) . . . . ?
N1 N2 C16 C19 166.7(3) . . . . ?
N1 C3 C13 C20 -178.3(3) . . . . ?
N1 C3 C15 C1 177.3(3) . . . . ?
N1 C3 C15 C6 -2.7(3) . . . . ?
N1 C21 C22 C2 178.8(3) . . . . ?
N2 N1 C3 C13 -19.8(5) . . . . ?
N2 N1 C3 C15 162.1(3) . . . . ?
N2 N1 C21 C6 -161.3(3) . . . . ?
N2 N1 C21 C22 19.8(5) . . . . ?
N2 C16 C19 C5 -2.0(3) . . . . ?
N2 C16 C19 C14 177.9(3) . . . . ?
C1 C4 C20 C13 -0.7(5) . . . . ?
C3 N1 N2 C11 87.4(4) . . . . ?
C3 N1 N2 C16 -73.9(4) . . . . ?
C3 N1 C21 C6 -2.5(4) . . . . ?
C3 N1 C21 C22 178.6(3) . . . . ?
C3 C13 C20 C4 1.3(5) . . . . ?
C4 C1 C15 C3 1.5(5) . . . . ?
C4 C1 C15 C6 -178.5(3) . . . . ?
C5 C10 C24 Br2 178.0(2) . . . . ?
C5 C10 C24 C17 -0.3(5) . . . . ?
C6 C9 C18 Br4 -179.6(2) . . . . ?
C6 C9 C18 C2 0.5(5) . . . . ?
C6 C21 C22 C2 0.0(5) . . . . ?
C7 C16 C19 C5 179.0(3) . . . . ?
C7 C16 C19 C14 -1.1(5) . . . . ?
C8 C17 C24 Br2 -177.0(3) . . . . ?
C8 C17 C24 C10 1.3(5) . . . . ?
C9 C6 C15 C1 1.6(6) . . . . ?
C9 C6 C15 C3 -178.4(3) . . . . ?
C9 C6 C21 N1 -179.6(3) . . . . ?
C9 C6 C21 C22 -0.6(5) . . . . ?
C10 C5 C11 N2 -178.5(3) . . . . ?
C10 C5 C11 C8 0.8(5) . . . . ?
C10 C5 C19 C14 0.6(6) . . . . ?
C10 C5 C19 C16 -179.6(3) . . . . ?
C11 N2 C16 C7 -178.0(3) . . . . ?
C11 N2 C16 C19 3.1(4) . . . . ?
C11 C5 C10 C24 -0.7(4) . . . . ?
C11 C5 C19 C14 -179.6(3) . . . . ?
C11 C5 C19 C16 0.2(3) . . . . ?
C11 C8 C17 C24 -1.2(5) . . . . ?
C12 C14 C19 C5 -179.4(3) . . . . ?
C12 C14 C19 C16 0.8(4) . . . . ?
C13 C3 C15 C1 -1.0(5) . . . . ?
C13 C3 C15 C6 179.1(3) . . . . ?
C14 C12 C23 C7 -1.2(5) . . . . ?
C15 C1 C4 Br3 177.8(2) . . . . ?
C15 C1 C4 C20 -0.7(5) . . . . ?
C15 C3 C13 C20 -0.4(5) . . . . ?
C15 C6 C9 C18 179.8(3) . . . . ?
C15 C6 C21 N1 0.8(4) . . . . ?
C15 C6 C21 C22 179.8(3) . . . . ?
C16 N2 C11 C5 -2.9(4) . . . . ?
C16 N2 C11 C8 177.8(3) . . . . ?
C16 C7 C23 C12 0.8(5) . . . . ?
C17 C8 C11 N2 179.4(3) . . . . ?
C17 C8 C11 C5 0.2(5) . . . . ?
C18 C2 C22 C21 0.7(5) . . . . ?
C19 C5 C10 C24 179.1(3) . . . . ?
C19 C5 C11 N2 1.6(4) . . . . ?
C19 C5 C11 C8 -179.0(3) . . . . ?
C21 N1 N2 C11 -116.6(4) . . . . ?
C21 N1 N2 C16 82.1(4) . . . . ?
C21 N1 C3 C13 -178.7(3) . . . . ?
C21 N1 C3 C15 3.2(4) . . . . ?
C21 C6 C9 C18 0.3(5) . . . . ?
C21 C6 C15 C1 -178.8(3) . . . . ?
C21 C6 C15 C3 1.1(4) . . . . ?
C22 C2 C18 Br4 179.1(3) . . . . ?
C22 C2 C18 C9 -1.0(5) . . . . ?
C23 C7 C16 N2 -178.5(3) . . . . ?
C23 C7 C16 C19 0.3(5) . . . . ?
C23 C12 C14 C19 0.3(5) . . . . ?
